data_7243812
loop_
_publ_author_name
'Verma, Abhineet'
'Bhuvanesh, Nattamai'
'Reibenspies, Joseph'
'Tayade, Sakharam B.'
'Kumbhar, Avinash S.'
'Bretosh, Kateryna'
'Sutter, Jean-Pascal'
'Sunkari, Sailaja S.'

_publ_section_title
;
 Structurally characterised new twisted conformer for cyclen, controlled
 by metal ion complexation as seen in NiII and CuII complexes with halides
 and pseudohalides
;
_journal_issue 1
_journal_name_full CrystEngComm
_journal_page_first 119
_journal_page_last 131
_journal_paper_doi 10.1039/D1CE01096D
_journal_volume 24
_journal_year 2022
_chemical_formula_moiety 'C10 H20 N6 Ni S2'
_chemical_formula_sum 'C10 H20 N6 Ni S2'
_chemical_formula_weight 347.15
_chemical_melting_point 485.15
_space_group_crystal_system trigonal
_space_group_IT_number 161
_space_group_name_Hall 'R 3 -2"c'
_space_group_name_H-M_alt 'R 3 c :H'
_atom_sites_solution_hydrogens mixed
_atom_sites_solution_primary direct
_audit_creation_date 2018-05-10
_audit_creation_method
;
Olex2 1.2-beta
(compiled 2018.04.26 svn.r3504 for OlexSys, GUI svn.r5492)
;
_audit_update_record
;
2021-09-27 deposited with the CCDC.	2021-10-04 downloaded from the CCDC.
;
_cell_angle_alpha 90
_cell_angle_beta 90
_cell_angle_gamma 120
_cell_formula_units_Z 18
_cell_length_a 22.9171(16)
_cell_length_b 22.9171(16)
_cell_length_c 15.2853(11)
_cell_measurement_reflns_used 9678
_cell_measurement_temperature 110.0
_cell_measurement_theta_max 27.152
_cell_measurement_theta_min 2.856
_cell_volume 6952.2(8)
_computing_cell_refinement 'SAINT v8.37A (Bruker, 2015)'
_computing_data_reduction 'SAINT v8.37A (Bruker, 2015)'
_computing_molecular_graphics 'Olex2 (Dolomanov et al., 2009)'
_computing_publication_material 'Olex2 (Dolomanov et al., 2009)'
_computing_structure_refinement 'ShelXL (Sheldrick, 2015)'
_computing_structure_solution 'ShelXT (Sheldrick, 2015)'
_diffrn_ambient_temperature 110.0
_diffrn_detector 'Bruker APEX2 area detector'
_diffrn_detector_area_resol_mean 7.9
_diffrn_detector_type 'CCD area detector'
_diffrn_measured_fraction_theta_full 0.999
_diffrn_measured_fraction_theta_max 0.999
_diffrn_measurement_device 'three-circle diffractometer'
_diffrn_measurement_device_type 'Bruker APEX-II CCD'
_diffrn_measurement_method '\f and \w scans'
_diffrn_radiation_monochromator 'mirror optics'
_diffrn_radiation_probe x-ray
_diffrn_radiation_type MoK\a
_diffrn_radiation_wavelength 0.71073
_diffrn_reflns_av_R_equivalents 0.0858
_diffrn_reflns_av_unetI/netI 0.0507
_diffrn_reflns_Laue_measured_fraction_full 0.999
_diffrn_reflns_Laue_measured_fraction_max 0.999
_diffrn_reflns_limit_h_max 27
_diffrn_reflns_limit_h_min -24
_diffrn_reflns_limit_k_max 27
_diffrn_reflns_limit_k_min -27
_diffrn_reflns_limit_l_max 18
_diffrn_reflns_limit_l_min -16
_diffrn_reflns_number 9929
_diffrn_reflns_point_group_measured_fraction_full 0.971
_diffrn_reflns_point_group_measured_fraction_max 0.971
_diffrn_reflns_theta_full 24.988
_diffrn_reflns_theta_max 24.988
_diffrn_reflns_theta_min 2.856
_diffrn_source 'microfocus sealed X-ray tube'
_diffrn_source_type 'Incoatec I\ms'
_diffrn_standards_number 0
_exptl_absorpt_coefficient_mu 1.522
_exptl_absorpt_correction_T_max 0.7089
_exptl_absorpt_correction_T_min 0.6301
_exptl_absorpt_correction_type multi-scan
_exptl_absorpt_process_details
'SADABS-2016/2 (Bruker,2016/2) was used for absorption correction. wR2(int) was 0.1173 before and 0.0736 after correction. The Ratio of minimum to maximum transmission is 0.8888. The \l/2 correction factor is Not present.'
_exptl_crystal_colour blue
_exptl_crystal_colour_primary blue
_exptl_crystal_density_diffrn 1.492
_exptl_crystal_description needle
_exptl_crystal_F_000 3276
_exptl_crystal_recrystallization_method 'Ether diffusion into methnolic mother liquor'
_exptl_crystal_size_max 0.156
_exptl_crystal_size_mid 0.055
_exptl_crystal_size_min 0.04
_refine_diff_density_max 0.719
_refine_diff_density_min -0.455
_refine_diff_density_rms 0.087
_refine_ls_abs_structure_details
;
 Flack x determined using 1109 quotients [(I+)-(I-)]/[(I+)+(I-)]
 (Parsons, Flack and Wagner, Acta Cryst. B69 (2013) 249-259).
;
_refine_ls_abs_structure_Flack 0.00(3)
_refine_ls_extinction_method none
_refine_ls_goodness_of_fit_ref 1.068
_refine_ls_hydrogen_treatment constr
_refine_ls_matrix_type full
_refine_ls_number_parameters 172
_refine_ls_number_reflns 2643
_refine_ls_number_restraints 1
_refine_ls_restrained_S_all 1.068
_refine_ls_R_factor_all 0.0527
_refine_ls_R_factor_gt 0.0486
_refine_ls_shift/su_max 0.004
_refine_ls_shift/su_mean 0.000
_refine_ls_structure_factor_coef Fsqd
_refine_ls_weighting_details 'w=1/[\s^2^(Fo^2^)+(0.0651P)^2^+45.5271P] where P=(Fo^2^+2Fc^2^)/3'
_refine_ls_weighting_scheme calc
_refine_ls_wR_factor_gt 0.1178
_refine_ls_wR_factor_ref 0.1217
_reflns_Friedel_coverage 0.935
_reflns_Friedel_fraction_full 0.943
_reflns_Friedel_fraction_max 0.943
_reflns_number_gt 2519
_reflns_number_total 2643
_reflns_threshold_expression 'I > 2\s(I)'
_cod_data_source_file d1ce01096d2.cif
_cod_data_source_block ssr4
_cod_depositor_comments 'Adding full bibliography for 7243811--7243817.cif.'
_cod_original_cell_volume 6952.2(11)
_cod_original_sg_symbol_H-M 'R 3 c'
_cod_database_code 7243812
_shelx_shelxl_version_number 2018/3
_shelx_space_group_comment
;
The symmetry employed for this shelxl refinement is uniquely defined
by the following loop, which should always be used as a source of
symmetry information in preference to the above space-group names.
They are only intended as comments.
;
_shelx_estimated_absorpt_t_max 0.942
_shelx_estimated_absorpt_t_min 0.797
_olex2_refinement_description
;
1. Fixed Uiso
 At 1.2 times of:
  All C(H,H) groups, All N(H) groups
2.a Riding coordinates:
 N1(H1)
2.b Ternary CH refined with riding coordinates:
 N2(H2), N3(H3), N4(H4)
2.c Secondary CH2 refined with riding coordinates:
 C1(H1A,H1B), C2(H2A,H2B), C3(H3A,H3B), C4(H4A,H4B), C5(H5A,H5B), C6(H6A,H6B),
 C7(H7A,H7B), C8(H8A,H8B)
;
_olex2_submission_special_instructions 'No special instructions were received'

loop_
_space_group_symop_operation_xyz
'x, y, z'
'-y, x-y, z'
'-x+y, -x, z'
'-y, -x, z+1/2'
'-x+y, y, z+1/2'
'x, x-y, z+1/2'
'x+2/3, y+1/3, z+1/3'
'-y+2/3, x-y+1/3, z+1/3'
'-x+y+2/3, -x+1/3, z+1/3'
'-y+2/3, -x+1/3, z+5/6'
'-x+y+2/3, y+1/3, z+5/6'
'x+2/3, x-y+1/3, z+5/6'
'x+1/3, y+2/3, z+2/3'
'-y+1/3, x-y+2/3, z+2/3'
'-x+y+1/3, -x+2/3, z+2/3'
'-y+1/3, -x+2/3, z+7/6'
'-x+y+1/3, y+2/3, z+7/6'
'x+1/3, x-y+2/3, z+7/6'

loop_
_atom_site_label
_atom_site_type_symbol
_atom_site_fract_x
_atom_site_fract_y
_atom_site_fract_z
_atom_site_U_iso_or_equiv
_atom_site_adp_type
_atom_site_occupancy
_atom_site_site_symmetry_order
_atom_site_calc_flag
_atom_site_refinement_flags_posn
_atom_site_refinement_flags_adp
_atom_site_refinement_flags_occupancy
_atom_site_disorder_assembly
_atom_site_disorder_group
Ni1 Ni 0.48689(5) 0.42212(5) 0.71537(6) 0.0187(3) Uani 1 1 d . . . . .
S1 S 0.40411(12) 0.56918(13) 0.81034(19) 0.0420(7) Uani 1 1 d . . . . .
S2 S 0.39922(11) 0.43689(10) 0.43449(13) 0.0254(5) Uani 1 1 d . . . . .
N1 N 0.5171(3) 0.4367(4) 0.8463(5) 0.0264(16) Uani 1 1 d . . . . .
H1 H 0.507425 0.471980 0.868998 0.032 Uiso 1 1 d R . . . .
N2 N 0.3985(3) 0.3386(3) 0.7680(4) 0.0233(15) Uani 1 1 d . . . . .
H2 H 0.358425 0.339737 0.744389 0.028 Uiso 1 1 calc R . . . .
N3 N 0.5070(4) 0.3454(4) 0.6790(5) 0.0266(15) Uani 1 1 d . . . . .
H3 H 0.490788 0.334818 0.617129 0.032 Uiso 1 1 calc R . . . .
N4 N 0.5940(4) 0.4837(4) 0.6943(5) 0.0272(16) Uani 1 1 d . . . . .
H4 H 0.602827 0.523148 0.656970 0.033 Uiso 1 1 calc R . . . .
N5 N 0.4573(4) 0.4928(4) 0.7423(5) 0.0287(16) Uani 1 1 d . . . . .
N6 N 0.4540(4) 0.4190(4) 0.5884(5) 0.0239(15) Uani 1 1 d . . . . .
C1 C 0.4713(5) 0.3794(5) 0.8993(6) 0.032(2) Uani 1 1 d . . . . .
H1A H 0.472318 0.394227 0.960423 0.038 Uiso 1 1 calc R . . . .
H1B H 0.486021 0.345514 0.899272 0.038 Uiso 1 1 calc R . . . .
C2 C 0.4003(4) 0.3481(5) 0.8640(6) 0.033(2) Uani 1 1 d . . . . .
H2A H 0.371862 0.303922 0.892568 0.039 Uiso 1 1 calc R . . . .
H2B H 0.381395 0.377433 0.878396 0.039 Uiso 1 1 calc R . . . .
C3 C 0.3951(5) 0.2757(4) 0.7380(6) 0.0294(19) Uani 1 1 d . . . . .
H3A H 0.370689 0.262009 0.681558 0.035 Uiso 1 1 calc R . . . .
H3B H 0.369141 0.239556 0.781016 0.035 Uiso 1 1 calc R . . . .
C4 C 0.4644(5) 0.2827(5) 0.7263(8) 0.042(3) Uani 1 1 d . . . . .
H4A H 0.484381 0.283763 0.784048 0.050 Uiso 1 1 calc R . . . .
H4B H 0.460415 0.243915 0.692794 0.050 Uiso 1 1 calc R . . . .
C5 C 0.5784(5) 0.3691(5) 0.6731(9) 0.051(3) Uani 1 1 d . . . . .
H5A H 0.586407 0.341799 0.629663 0.061 Uiso 1 1 calc R . . . .
H5B H 0.595328 0.363961 0.730490 0.061 Uiso 1 1 calc R . . . .
C6 C 0.6154(5) 0.4412(5) 0.6464(7) 0.035(2) Uani 1 1 d . . . . .
H6A H 0.664205 0.459446 0.656201 0.042 Uiso 1 1 calc R . . . .
H6B H 0.608565 0.444192 0.582956 0.042 Uiso 1 1 calc R . . . .
C7 C 0.6257(4) 0.5084(5) 0.7808(6) 0.034(2) Uani 1 1 d . . . . .
H7A H 0.628312 0.552157 0.792672 0.041 Uiso 1 1 calc R . . . .
H7B H 0.672315 0.516495 0.778759 0.041 Uiso 1 1 calc R . . . .
C8 C 0.5893(4) 0.4615(5) 0.8543(6) 0.0297(19) Uani 1 1 d . . . . .
H8A H 0.597682 0.423151 0.852917 0.036 Uiso 1 1 calc R . . . .
H8B H 0.606009 0.485269 0.910773 0.036 Uiso 1 1 calc R . . . .
C9 C 0.4353(4) 0.5240(4) 0.7705(6) 0.0256(18) Uani 1 1 d . . . . .
C10 C 0.4311(4) 0.4253(4) 0.5247(5) 0.0192(16) Uani 1 1 d . . . . .

loop_
_atom_site_aniso_label
_atom_site_aniso_U_11
_atom_site_aniso_U_22
_atom_site_aniso_U_33
_atom_site_aniso_U_23
_atom_site_aniso_U_13
_atom_site_aniso_U_12
Ni1 0.0155(5) 0.0207(5) 0.0196(5) 0.0030(4) -0.0002(4) 0.0087(4)
S1 0.0278(12) 0.0413(14) 0.0623(17) -0.0225(12) -0.0107(12) 0.0212(11)
S2 0.0278(11) 0.0247(11) 0.0236(11) 0.0055(8) -0.0019(8) 0.0131(9)
N1 0.017(4) 0.032(4) 0.027(4) 0.004(3) -0.001(3) 0.010(3)
N2 0.018(3) 0.023(3) 0.025(4) -0.001(3) -0.002(3) 0.007(3)
N3 0.024(4) 0.025(4) 0.037(4) 0.011(3) 0.008(3) 0.016(3)
N4 0.027(4) 0.029(4) 0.025(4) 0.002(3) 0.003(3) 0.013(3)
N5 0.032(4) 0.028(4) 0.027(4) 0.004(3) 0.002(3) 0.017(3)
N6 0.025(4) 0.029(4) 0.021(4) 0.006(3) 0.003(3) 0.016(3)
C1 0.031(5) 0.040(5) 0.021(5) -0.001(4) 0.001(4) 0.015(4)
C2 0.026(5) 0.041(5) 0.026(5) 0.005(4) 0.000(4) 0.013(4)
C3 0.027(4) 0.022(4) 0.037(5) 0.009(4) 0.003(4) 0.010(4)
C4 0.041(6) 0.024(5) 0.060(7) 0.003(4) 0.011(5) 0.016(4)
C5 0.026(5) 0.037(6) 0.090(9) -0.018(6) 0.000(5) 0.015(4)
C6 0.027(5) 0.034(5) 0.047(6) 0.009(4) 0.016(4) 0.017(4)
C7 0.018(4) 0.039(5) 0.034(5) 0.002(4) -0.007(4) 0.005(4)
C8 0.017(4) 0.042(5) 0.030(5) -0.005(4) -0.009(4) 0.015(4)
C9 0.024(4) 0.025(4) 0.025(4) -0.003(3) -0.006(3) 0.011(4)
C10 0.018(4) 0.010(3) 0.029(5) 0.001(3) 0.003(3) 0.007(3)

loop_
_atom_type_symbol
_atom_type_description
_atom_type_scat_dispersion_real
_atom_type_scat_dispersion_imag
_atom_type_scat_source
C C 0.0033 0.0016 'International Tables Vol C Tables 4.2.6.8 and 6.1.1.4'
H H 0.0000 0.0000 'International Tables Vol C Tables 4.2.6.8 and 6.1.1.4'
N N 0.0061 0.0033 'International Tables Vol C Tables 4.2.6.8 and 6.1.1.4'
Ni Ni 0.3393 1.1124 'International Tables Vol C Tables 4.2.6.8 and 6.1.1.4'
S S 0.1246 0.1234 'International Tables Vol C Tables 4.2.6.8 and 6.1.1.4'

loop_
_geom_angle_atom_site_label_1
_geom_angle_atom_site_label_2
_geom_angle_atom_site_label_3
_geom_angle
_geom_angle_site_symmetry_1
_geom_angle_site_symmetry_3
_geom_angle_publ_flag
N1 Ni1 N2 82.6(3) . . ?
N1 Ni1 N3 101.2(3) . . ?
N1 Ni1 N4 82.0(3) . . ?
N2 Ni1 N4 154.6(3) . . ?
N3 Ni1 N2 81.7(3) . . ?
N3 Ni1 N4 81.7(3) . . ?
N5 Ni1 N1 84.1(3) . . ?
N5 Ni1 N2 95.2(3) . . ?
N5 Ni1 N3 173.5(3) . . ?
N5 Ni1 N4 103.1(3) . . ?
N6 Ni1 N1 171.6(3) . . ?
N6 Ni1 N2 99.0(3) . . ?
N6 Ni1 N3 87.2(3) . . ?
N6 Ni1 N4 99.1(3) . . ?
N6 Ni1 N5 87.6(3) . . ?
Ni1 N1 H1 105.8 . . ?
C1 N1 Ni1 111.0(5) . . ?
C1 N1 H1 100.7 . . ?
C1 N1 C8 118.1(7) . . ?
C8 N1 Ni1 111.2(5) . . ?
C8 N1 H1 108.8 . . ?
Ni1 N2 H2 108.2 . . ?
C2 N2 Ni1 107.3(5) . . ?
C2 N2 H2 108.2 . . ?
C3 N2 Ni1 108.8(5) . . ?
C3 N2 H2 108.2 . . ?
C3 N2 C2 115.8(7) . . ?
Ni1 N3 H3 104.1 . . ?
C4 N3 Ni1 111.9(6) . . ?
C4 N3 H3 104.1 . . ?
C5 N3 Ni1 112.5(6) . . ?
C5 N3 H3 104.1 . . ?
C5 N3 C4 118.3(8) . . ?
Ni1 N4 H4 109.1 . . ?
C6 N4 Ni1 106.6(5) . . ?
C6 N4 H4 109.1 . . ?
C7 N4 Ni1 107.3(5) . . ?
C7 N4 H4 109.1 . . ?
C7 N4 C6 115.6(8) . . ?
C9 N5 Ni1 167.1(7) . . ?
C10 N6 Ni1 166.3(7) . . ?
N1 C1 H1A 109.5 . . ?
N1 C1 H1B 109.5 . . ?
N1 C1 C2 110.5(7) . . ?
H1A C1 H1B 108.1 . . ?
C2 C1 H1A 109.5 . . ?
C2 C1 H1B 109.5 . . ?
N2 C2 C1 111.6(7) . . ?
N2 C2 H2A 109.3 . . ?
N2 C2 H2B 109.3 . . ?
C1 C2 H2A 109.3 . . ?
C1 C2 H2B 109.3 . . ?
H2A C2 H2B 108.0 . . ?
N2 C3 H3A 109.0 . . ?
N2 C3 H3B 109.0 . . ?
N2 C3 C4 112.9(7) . . ?
H3A C3 H3B 107.8 . . ?
C4 C3 H3A 109.0 . . ?
C4 C3 H3B 109.0 . . ?
N3 C4 C3 108.1(8) . . ?
N3 C4 H4A 110.1 . . ?
N3 C4 H4B 110.1 . . ?
C3 C4 H4A 110.1 . . ?
C3 C4 H4B 110.1 . . ?
H4A C4 H4B 108.4 . . ?
N3 C5 H5A 109.6 . . ?
N3 C5 H5B 109.7 . . ?
N3 C5 C6 110.1(8) . . ?
H5A C5 H5B 108.2 . . ?
C6 C5 H5A 109.6 . . ?
C6 C5 H5B 109.6 . . ?
N4 C6 C5 113.7(8) . . ?
N4 C6 H6A 108.8 . . ?
N4 C6 H6B 108.8 . . ?
C5 C6 H6A 108.8 . . ?
C5 C6 H6B 108.8 . . ?
H6A C6 H6B 107.7 . . ?
N4 C7 H7A 108.7 . . ?
N4 C7 H7B 108.7 . . ?
N4 C7 C8 114.1(7) . . ?
H7A C7 H7B 107.6 . . ?
C8 C7 H7A 108.7 . . ?
C8 C7 H7B 108.7 . . ?
N1 C8 C7 109.5(7) . . ?
N1 C8 H8A 109.8 . . ?
N1 C8 H8B 109.8 . . ?
C7 C8 H8A 109.8 . . ?
C7 C8 H8B 109.8 . . ?
H8A C8 H8B 108.2 . . ?
N5 C9 S1 179.6(10) . . ?
N6 C10 S2 178.2(7) . . ?

loop_
_geom_bond_atom_site_label_1
_geom_bond_atom_site_label_2
_geom_bond_distance
_geom_bond_site_symmetry_2
_geom_bond_publ_flag
Ni1 N1 2.089(7) . ?
Ni1 N2 2.130(7) . ?
Ni1 N3 2.102(7) . ?
Ni1 N4 2.158(7) . ?
Ni1 N5 2.085(8) . ?
Ni1 N6 2.071(7) . ?
S1 C9 1.643(9) . ?
S2 C10 1.643(8) . ?
N1 H1 1.0002 . ?
N1 C1 1.450(12) . ?
N1 C8 1.461(10) . ?
N2 H2 1.0000 . ?
N2 C2 1.481(11) . ?
N2 C3 1.477(11) . ?
N3 H3 1.0000 . ?
N3 C4 1.462(12) . ?
N3 C5 1.448(12) . ?
N4 H4 1.0000 . ?
N4 C6 1.485(12) . ?
N4 C7 1.477(12) . ?
N5 C9 1.145(12) . ?
N6 C10 1.149(11) . ?
C1 H1A 0.9900 . ?
C1 H1B 0.9900 . ?
C1 C2 1.512(12) . ?
C2 H2A 0.9900 . ?
C2 H2B 0.9900 . ?
C3 H3A 0.9900 . ?
C3 H3B 0.9900 . ?
C3 C4 1.523(14) . ?
C4 H4A 0.9900 . ?
C4 H4B 0.9900 . ?
C5 H5A 0.9900 . ?
C5 H5B 0.9900 . ?
C5 C6 1.488(15) . ?
C6 H6A 0.9900 . ?
C6 H6B 0.9900 . ?
C7 H7A 0.9900 . ?
C7 H7B 0.9900 . ?
C7 C8 1.489(13) . ?
C8 H8A 0.9900 . ?
C8 H8B 0.9900 . ?

loop_
_geom_torsion_atom_site_label_1
_geom_torsion_atom_site_label_2
_geom_torsion_atom_site_label_3
_geom_torsion_atom_site_label_4
_geom_torsion
_geom_torsion_site_symmetry_1
_geom_torsion_site_symmetry_2
_geom_torsion_site_symmetry_3
_geom_torsion_site_symmetry_4
_geom_torsion_publ_flag
Ni1 N1 C1 C2 -32.8(9) . . . . ?
Ni1 N1 C8 C7 36.4(9) . . . . ?
Ni1 N2 C2 C1 -36.3(9) . . . . ?
Ni1 N2 C3 C4 32.3(9) . . . . ?
Ni1 N3 C4 C3 36.3(10) . . . . ?
Ni1 N3 C5 C6 -30.8(12) . . . . ?
Ni1 N4 C6 C5 -35.8(10) . . . . ?
Ni1 N4 C7 C8 30.7(9) . . . . ?
N1 C1 C2 N2 47.0(11) . . . . ?
N2 C3 C4 N3 -45.9(11) . . . . ?
N3 C5 C6 N4 45.3(13) . . . . ?
N4 C7 C8 N1 -45.4(11) . . . . ?
C1 N1 C8 C7 166.4(8) . . . . ?
C2 N2 C3 C4 -88.6(9) . . . . ?
C3 N2 C2 C1 85.4(9) . . . . ?
C4 N3 C5 C6 -163.7(9) . . . . ?
C5 N3 C4 C3 169.5(9) . . . . ?
C6 N4 C7 C8 -88.0(10) . . . . ?
C7 N4 C6 C5 83.3(11) . . . . ?
C8 N1 C1 C2 -162.9(8) . . . . ?

loop_
_smtbx_masks_void_nr
_smtbx_masks_void_average_x
_smtbx_masks_void_average_y
_smtbx_masks_void_average_z
_smtbx_masks_void_volume
_smtbx_masks_void_count_electrons
_smtbx_masks_void_content
1 0.000 0.000 0.064 68.5 18.0 ?
2 0.000 0.000 0.564 68.5 18.0 ?
3 0.333 0.667 0.231 68.5 18.0 ?
4 0.333 0.667 0.731 68.5 18.0 ?
5 0.667 0.333 0.897 68.5 18.0 ?
6 0.667 0.333 0.397 68.5 18.0 ?
